data_4332149
loop_
_publ_author_name
'Ding, Bin'
'Yi, Long'
'Cheng, Peng'
'Liao, Dai-Zheng'
'Yan, Shi-Ping'

_publ_section_title
;
 Synthesis and Characterization of a 3D Coordination Polymer Based on
 Trinuclear Triangular CuIIas Secondary Building Units
;
_journal_issue 15
_journal_name_full 'Inorganic Chemistry'
_journal_page_first 5799
_journal_page_last 5803
_journal_paper_doi 10.1021/ic060030o
_journal_volume 45
_journal_year 2006
_chemical_formula_sum 'C6 H13 Cu3 N9 O8'
_chemical_formula_weight 529.87
_chemical_name_systematic
; 
 ? 
;
_space_group_IT_number 228
_symmetry_cell_setting cubic
_symmetry_space_group_name_Hall '-F 4ud 2vw 3'
_symmetry_space_group_name_H-M 'F d -3 c :2'
_atom_sites_solution_hydrogens geom
_atom_sites_solution_primary direct
_atom_sites_solution_secondary difmap
_audit_creation_method SHELXL-97
_cell_angle_alpha 90.00
_cell_angle_beta 90.00
_cell_angle_gamma 90.00
_cell_formula_units_Z 32
_cell_length_a 24.644(3)
_cell_length_b 24.644(3)
_cell_length_c 24.644(3)
_cell_measurement_reflns_used 3574
_cell_measurement_temperature 294(2)
_cell_measurement_theta_max 26.73
_cell_measurement_theta_min 2.34
_cell_volume 14967(3)
_computing_cell_refinement 'Bruker SMART'
_computing_data_collection 'Bruker SMART'
_computing_data_reduction 'Bruker SAINT'
_computing_molecular_graphics 'Bruker SHELXTL'
_computing_publication_material 'Bruker SHELXTL'
_computing_structure_refinement 'SHELXL-97 (Sheldrick, 1997)'
_computing_structure_solution 'SHELXS-97 (Sheldrick, 1990)'
_diffrn_ambient_temperature 294(2)
_diffrn_measured_fraction_theta_full 1.000
_diffrn_measured_fraction_theta_max 1.000
_diffrn_measurement_device_type 'CCD area detector'
_diffrn_measurement_method 'phi and omega scans'
_diffrn_radiation_monochromator graphite
_diffrn_radiation_source 'fine-focus sealed tube'
_diffrn_radiation_type MoK\a
_diffrn_radiation_wavelength 0.71073
_diffrn_reflns_av_R_equivalents 0.0921
_diffrn_reflns_av_sigmaI/netI 0.0242
_diffrn_reflns_limit_h_max 25
_diffrn_reflns_limit_h_min -32
_diffrn_reflns_limit_k_max 30
_diffrn_reflns_limit_k_min -32
_diffrn_reflns_limit_l_max 28
_diffrn_reflns_limit_l_min -32
_diffrn_reflns_number 21746
_diffrn_reflns_theta_full 27.87
_diffrn_reflns_theta_max 27.87
_diffrn_reflns_theta_min 2.34
_exptl_absorpt_coefficient_mu 3.432
_exptl_absorpt_correction_T_max 1.000000
_exptl_absorpt_correction_T_min 0.546925
_exptl_absorpt_correction_type multi-scan
_exptl_absorpt_process_details sadabs
_exptl_crystal_density_diffrn 1.881
_exptl_crystal_density_method 'not measured'
_exptl_crystal_F_000 8416
_exptl_crystal_size_max 0.46
_exptl_crystal_size_mid 0.34
_exptl_crystal_size_min 0.28
_refine_diff_density_max 0.744
_refine_diff_density_min -0.304
_refine_diff_density_rms 0.138
_refine_ls_extinction_method none
_refine_ls_goodness_of_fit_ref 1.218
_refine_ls_hydrogen_treatment constr
_refine_ls_matrix_type full
_refine_ls_number_parameters 44
_refine_ls_number_reflns 757
_refine_ls_number_restraints 12
_refine_ls_restrained_S_all 1.277
_refine_ls_R_factor_all 0.0433
_refine_ls_R_factor_gt 0.0378
_refine_ls_shift/su_max 0.001
_refine_ls_shift/su_mean 0.000
_refine_ls_structure_factor_coef Fsqd
_refine_ls_weighting_details 'calc w=1/[\s^2^(Fo^2^)+(0.0716P)^2^+42.0284P] where P=(Fo^2^+2Fc^2^)/3'
_refine_ls_weighting_scheme calc
_refine_ls_wR_factor_gt 0.1152
_refine_ls_wR_factor_ref 0.1183
_reflns_number_gt 665
_reflns_number_total 757
_reflns_threshold_expression >2sigma(I)
_cod_data_source_file ic060030osup1.cif
_cod_data_source_block 50319f
_cod_depositor_comments
;
The following automatic conversions were performed:

'_symmetry_cell_setting' value 'Cubic' changed to 'cubic' according
to /home/saulius/struct/CIF-dictionaries/cif_core.dic dictionary
named 'cif_core.dic' version 2.4.2 from 2011-04-26.

Automatic conversion script
Id: cif_fix_values 1891 2012-01-12 08:04:46Z andrius 
;
_cod_original_sg_symbol_H-M Fd-3c
_cod_database_code 4332149

loop_
_symmetry_equiv_pos_as_xyz
'x, y, z'
'-x+1/4, -y+3/4, z+1/2'
'-x+3/4, y+1/2, -z+1/4'
'x+1/2, -y+1/4, -z+3/4'
'z, x, y'
'z+1/2, -x+1/4, -y+3/4'
'-z+1/4, -x+3/4, y+1/2'
'-z+3/4, x+1/2, -y+1/4'
'y, z, x'
'-y+3/4, z+1/2, -x+1/4'
'y+1/2, -z+1/4, -x+3/4'
'-y+1/4, -z+3/4, x+1/2'
'y+3/4, x+1/4, -z'
'-y+1/2, -x+1/2, -z+1/2'
'y+1/4, -x, z+3/4'
'-y, x+3/4, z+1/4'
'x+3/4, z+1/4, -y'
'-x, z+3/4, y+1/4'
'-x+1/2, -z+1/2, -y+1/2'
'x+1/4, -z, y+3/4'
'z+3/4, y+1/4, -x'
'z+1/4, -y, x+3/4'
'-z, y+3/4, x+1/4'
'-z+1/2, -y+1/2, -x+1/2'
'x, y+1/2, z+1/2'
'-x+1/4, -y+5/4, z+1'
'-x+3/4, y+1, -z+3/4'
'x+1/2, -y+3/4, -z+5/4'
'z, x+1/2, y+1/2'
'z+1/2, -x+3/4, -y+5/4'
'-z+1/4, -x+5/4, y+1'
'-z+3/4, x+1, -y+3/4'
'y, z+1/2, x+1/2'
'-y+3/4, z+1, -x+3/4'
'y+1/2, -z+3/4, -x+5/4'
'-y+1/4, -z+5/4, x+1'
'y+3/4, x+3/4, -z+1/2'
'-y+1/2, -x+1, -z+1'
'y+1/4, -x+1/2, z+5/4'
'-y, x+5/4, z+3/4'
'x+3/4, z+3/4, -y+1/2'
'-x, z+5/4, y+3/4'
'-x+1/2, -z+1, -y+1'
'x+1/4, -z+1/2, y+5/4'
'z+3/4, y+3/4, -x+1/2'
'z+1/4, -y+1/2, x+5/4'
'-z, y+5/4, x+3/4'
'-z+1/2, -y+1, -x+1'
'x+1/2, y, z+1/2'
'-x+3/4, -y+3/4, z+1'
'-x+5/4, y+1/2, -z+3/4'
'x+1, -y+1/4, -z+5/4'
'z+1/2, x, y+1/2'
'z+1, -x+1/4, -y+5/4'
'-z+3/4, -x+3/4, y+1'
'-z+5/4, x+1/2, -y+3/4'
'y+1/2, z, x+1/2'
'-y+5/4, z+1/2, -x+3/4'
'y+1, -z+1/4, -x+5/4'
'-y+3/4, -z+3/4, x+1'
'y+5/4, x+1/4, -z+1/2'
'-y+1, -x+1/2, -z+1'
'y+3/4, -x, z+5/4'
'-y+1/2, x+3/4, z+3/4'
'x+5/4, z+1/4, -y+1/2'
'-x+1/2, z+3/4, y+3/4'
'-x+1, -z+1/2, -y+1'
'x+3/4, -z, y+5/4'
'z+5/4, y+1/4, -x+1/2'
'z+3/4, -y, x+5/4'
'-z+1/2, y+3/4, x+3/4'
'-z+1, -y+1/2, -x+1'
'x+1/2, y+1/2, z'
'-x+3/4, -y+5/4, z+1/2'
'-x+5/4, y+1, -z+1/4'
'x+1, -y+3/4, -z+3/4'
'z+1/2, x+1/2, y'
'z+1, -x+3/4, -y+3/4'
'-z+3/4, -x+5/4, y+1/2'
'-z+5/4, x+1, -y+1/4'
'y+1/2, z+1/2, x'
'-y+5/4, z+1, -x+1/4'
'y+1, -z+3/4, -x+3/4'
'-y+3/4, -z+5/4, x+1/2'
'y+5/4, x+3/4, -z'
'-y+1, -x+1, -z+1/2'
'y+3/4, -x+1/2, z+3/4'
'-y+1/2, x+5/4, z+1/4'
'x+5/4, z+3/4, -y'
'-x+1/2, z+5/4, y+1/4'
'-x+1, -z+1, -y+1/2'
'x+3/4, -z+1/2, y+3/4'
'z+5/4, y+3/4, -x'
'z+3/4, -y+1/2, x+3/4'
'-z+1/2, y+5/4, x+1/4'
'-z+1, -y+1, -x+1/2'
'-x, -y, -z'
'x-1/4, y-3/4, -z-1/2'
'x-3/4, -y-1/2, z-1/4'
'-x-1/2, y-1/4, z-3/4'
'-z, -x, -y'
'-z-1/2, x-1/4, y-3/4'
'z-1/4, x-3/4, -y-1/2'
'z-3/4, -x-1/2, y-1/4'
'-y, -z, -x'
'y-3/4, -z-1/2, x-1/4'
'-y-1/2, z-1/4, x-3/4'
'y-1/4, z-3/4, -x-1/2'
'-y-3/4, -x-1/4, z'
'y-1/2, x-1/2, z-1/2'
'-y-1/4, x, -z-3/4'
'y, -x-3/4, -z-1/4'
'-x-3/4, -z-1/4, y'
'x, -z-3/4, -y-1/4'
'x-1/2, z-1/2, y-1/2'
'-x-1/4, z, -y-3/4'
'-z-3/4, -y-1/4, x'
'-z-1/4, y, -x-3/4'
'z, -y-3/4, -x-1/4'
'z-1/2, y-1/2, x-1/2'
'-x, -y+1/2, -z+1/2'
'x-1/4, y-1/4, -z'
'x-3/4, -y, z+1/4'
'-x-1/2, y+1/4, z-1/4'
'-z, -x+1/2, -y+1/2'
'-z-1/2, x+1/4, y-1/4'
'z-1/4, x-1/4, -y'
'z-3/4, -x, y+1/4'
'-y, -z+1/2, -x+1/2'
'y-3/4, -z, x+1/4'
'-y-1/2, z+1/4, x-1/4'
'y-1/4, z-1/4, -x'
'-y-3/4, -x+1/4, z+1/2'
'y-1/2, x, z'
'-y-1/4, x+1/2, -z-1/4'
'y, -x-1/4, -z+1/4'
'-x-3/4, -z+1/4, y+1/2'
'x, -z-1/4, -y+1/4'
'x-1/2, z, y'
'-x-1/4, z+1/2, -y-1/4'
'-z-3/4, -y+1/4, x+1/2'
'-z-1/4, y+1/2, -x-1/4'
'z, -y-1/4, -x+1/4'
'z-1/2, y, x'
'-x+1/2, -y, -z+1/2'
'x+1/4, y-3/4, -z'
'x-1/4, -y-1/2, z+1/4'
'-x, y-1/4, z-1/4'
'-z+1/2, -x, -y+1/2'
'-z, x-1/4, y-1/4'
'z+1/4, x-3/4, -y'
'z-1/4, -x-1/2, y+1/4'
'-y+1/2, -z, -x+1/2'
'y-1/4, -z-1/2, x+1/4'
'-y, z-1/4, x-1/4'
'y+1/4, z-3/4, -x'
'-y-1/4, -x-1/4, z+1/2'
'y, x-1/2, z'
'-y+1/4, x, -z-1/4'
'y+1/2, -x-3/4, -z+1/4'
'-x-1/4, -z-1/4, y+1/2'
'x+1/2, -z-3/4, -y+1/4'
'x, z-1/2, y'
'-x+1/4, z, -y-1/4'
'-z-1/4, -y-1/4, x+1/2'
'-z+1/4, y, -x-1/4'
'z+1/2, -y-3/4, -x+1/4'
'z, y-1/2, x'
'-x+1/2, -y+1/2, -z'
'x+1/4, y-1/4, -z-1/2'
'x-1/4, -y, z-1/4'
'-x, y+1/4, z-3/4'
'-z+1/2, -x+1/2, -y'
'-z, x+1/4, y-3/4'
'z+1/4, x-1/4, -y-1/2'
'z-1/4, -x, y-1/4'
'-y+1/2, -z+1/2, -x'
'y-1/4, -z, x-1/4'
'-y, z+1/4, x-3/4'
'y+1/4, z-1/4, -x-1/2'
'-y-1/4, -x+1/4, z'
'y, x, z-1/2'
'-y+1/4, x+1/2, -z-3/4'
'y+1/2, -x-1/4, -z-1/4'
'-x-1/4, -z+1/4, y'
'x+1/2, -z-1/4, -y-1/4'
'x, z, y-1/2'
'-x+1/4, z+1/2, -y-3/4'
'-z-1/4, -y+1/4, x'
'-z+1/4, y+1/2, -x-3/4'
'z+1/2, -y-1/4, -x-1/4'
'z, y, x-1/2'

loop_
_atom_site_label
_atom_site_type_symbol
_atom_site_fract_x
_atom_site_fract_y
_atom_site_fract_z
_atom_site_U_iso_or_equiv
_atom_site_adp_type
_atom_site_occupancy
_atom_site_symmetry_multiplicity
_atom_site_calc_flag
_atom_site_refinement_flags
Cu1 Cu 0.806127(15) 0.5000 0.056127(15) 0.0297(3) Uani 1 2 d S
O1 O 0.7500 0.5000 0.0000 0.062(2) Uani 1 6 d SU
N1 N 0.77073(12) 0.43650(12) 0.08951(12) 0.0292(6) Uani 1 1 d .
N2 N 0.7500 0.36344(10) 0.13656(10) 0.0283(9) Uani 1 2 d S
C1 C 0.78164(14) 0.40775(14) 0.13305(14) 0.0304(7) Uani 1 1 d .
H1 H 0.8081 0.4169 0.1584 0.036 Uiso 1 1 calc R
O2 O 0.7749(6) 0.4751(6) 0.2749(6) 0.126(7) Uani 0.50 3 d SP
O3 O 0.8637(3) 0.4338(3) 0.9951(2) 0.1007(18) Uani 1 1 d U

loop_
_atom_site_aniso_label
_atom_site_aniso_U_11
_atom_site_aniso_U_22
_atom_site_aniso_U_33
_atom_site_aniso_U_23
_atom_site_aniso_U_13
_atom_site_aniso_U_12
Cu1 0.0303(3) 0.0284(4) 0.0303(3) 0.01481(18) -0.0183(2) -0.01481(18)
O1 0.062(2) 0.062(2) 0.062(2) 0.050(3) -0.050(3) -0.050(3)
N1 0.0307(14) 0.0302(15) 0.0267(14) 0.0116(11) -0.0135(12) -0.0099(12)
N2 0.0258(19) 0.0295(13) 0.0295(13) 0.0154(16) 0.0014(12) 0.0014(12)
C1 0.0313(16) 0.0325(17) 0.0274(16) 0.0132(13) -0.0078(14) -0.0053(14)
O2 0.126(7) 0.126(7) 0.126(7) -0.056(9) 0.056(9) -0.056(9)
O3 0.109(4) 0.117(4) 0.076(3) -0.016(3) -0.013(3) -0.007(3)

loop_
_atom_type_symbol
_atom_type_description
_atom_type_scat_dispersion_real
_atom_type_scat_dispersion_imag
_atom_type_scat_source
C C 0.0033 0.0016 'International Tables Vol C Tables 4.2.6.8 and 6.1.1.4'
H H 0.0000 0.0000 'International Tables Vol C Tables 4.2.6.8 and 6.1.1.4'
N N 0.0061 0.0033 'International Tables Vol C Tables 4.2.6.8 and 6.1.1.4'
O O 0.0106 0.0060 'International Tables Vol C Tables 4.2.6.8 and 6.1.1.4'
Cu Cu 0.3201 1.2651 'International Tables Vol C Tables 4.2.6.8 and 6.1.1.4'

loop_
_geom_angle_atom_site_label_1
_geom_angle_atom_site_label_2
_geom_angle_atom_site_label_3
_geom_angle
_geom_angle_site_symmetry_1
_geom_angle_site_symmetry_3
O1 Cu1 N1 88.98(8) . 70_563
O1 Cu1 N1 88.98(8) . .
N1 Cu1 N1 177.96(16) 70_563 .
O1 Cu1 N2 180.00(3) . 150_655
N1 Cu1 N2 91.02(8) 70_563 150_655
N1 Cu1 N2 91.02(8) . 150_655
Cu1 O1 Cu1 120.0 . 58
Cu1 O1 Cu1 120.0 . 79_554
Cu1 O1 Cu1 120.0 58 79_554
C1 N1 N1 106.47(19) . 19_655
C1 N1 Cu1 132.7(2) . .
N1 N1 Cu1 120.51(9) 19_655 .
C1 N2 C1 103.4(4) . 19_655
C1 N2 Cu1 128.29(19) . 156_566
C1 N2 Cu1 128.29(19) 19_655 156_566
N1 C1 N2 111.8(3) . .
N1 C1 H1 124.1 . .
N2 C1 H1 124.1 . .

loop_
_geom_bond_atom_site_label_1
_geom_bond_atom_site_label_2
_geom_bond_distance
_geom_bond_site_symmetry_2
Cu1 O1 1.9562(6) .
Cu1 N1 1.971(3) 70_563
Cu1 N1 1.972(3) .
Cu1 N2 1.998(4) 150_655
O1 Cu1 1.9562(6) 58
O1 Cu1 1.9563(6) 79_554
N1 C1 1.314(4) .
N1 N1 1.366(6) 19_655
N2 C1 1.345(4) .
N2 C1 1.345(4) 19_655
N2 Cu1 1.997(4) 156_566
C1 H1 0.9300 .

loop_
_geom_torsion_atom_site_label_1
_geom_torsion_atom_site_label_2
_geom_torsion_atom_site_label_3
_geom_torsion_atom_site_label_4
_geom_torsion
_geom_torsion_site_symmetry_1
_geom_torsion_site_symmetry_4
N1 Cu1 O1 Cu1 -2.19(10) 70_563 58
N1 Cu1 O1 Cu1 177.81(10) . 58
N2 Cu1 O1 Cu1 -144(5) 150_655 58
N1 Cu1 O1 Cu1 177.81(10) 70_563 79_554
N1 Cu1 O1 Cu1 -2.19(10) . 79_554
N2 Cu1 O1 Cu1 36(5) 150_655 79_554
O1 Cu1 N1 C1 -178.8(4) . .
N1 Cu1 N1 C1 -178.8(4) 70_563 .
N2 Cu1 N1 C1 1.2(4) 150_655 .
O1 Cu1 N1 N1 8.6(4) . 19_655
N1 Cu1 N1 N1 8.6(4) 70_563 19_655
N2 Cu1 N1 N1 -171.4(4) 150_655 19_655
N1 N1 C1 N2 1.1(5) 19_655 .
Cu1 N1 C1 N2 -172.3(2) . .
C1 N2 C1 N1 -0.4(2) 19_655 .
Cu1 N2 C1 N1 179.6(2) 156_566 .
